data_7057930
loop_
_publ_author_name
'Landovsk\'y, T.'
'Dvo\<r\'akov\'a, H.'
'Eigner, V.'
'Babor, M.'
'Krupi\<cka, M.'
'Kohout, M.'
'Lhot\'ak, P.'

_publ_section_title
;
 Chemoselective oxidation of phenoxathiin-based thiacalix[4]arene and the
 stereoselective alkylation of products
;
_journal_issue 24
_journal_name_full 'New Journal of Chemistry'
_journal_page_first 20074
_journal_paper_doi 10.1039/C8NJ04690E
_journal_volume 42
_journal_year 2018
_chemical_formula_moiety 'C43 H52 O12 S4'
_chemical_formula_sum 'C43 H52 O12 S4'
_chemical_formula_weight 889.14
_space_group_IT_number 14
_space_group_name_Hall '-P 2ybc'
_space_group_name_H-M_alt 'P 1 21/c 1'
_symmetry_cell_setting monoclinic
_symmetry_space_group_name_Hall '-P 2ybc'
_symmetry_space_group_name_H-M 'P 1 21/c 1'
_atom_sites_solution_hydrogens difmap
_atom_sites_solution_primary other
_audit_update_record
;
2018-06-12 deposited with the CCDC.
2018-11-07 downloaded from the CCDC.
;
_cell_angle_alpha 90
_cell_angle_beta 116.4400(8)
_cell_angle_gamma 90
_cell_formula_units_Z 8
_cell_length_a 20.44879(13)
_cell_length_b 26.48153(12)
_cell_length_c 18.22756(11)
_cell_measurement_reflns_used 67895
_cell_measurement_temperature 120
_cell_measurement_theta_max 67
_cell_measurement_theta_min 4
_cell_volume 8838.06(11)
_computing_cell_refinement
; 
 CrysAlisPro (Rigaku Oxford Diffraction, 2017) 
;
_computing_data_collection 'Gemini, (Oxford Diffraction, 2006)'
_computing_data_reduction
; 
 CrysAlisPro (Rigaku Oxford Diffraction, 2017) 
;
_computing_molecular_graphics 'CAMERON (Watkin et al., 1996)'
_computing_publication_material 'CRYSTALS (Betteridge et al., 2003)'
_computing_structure_refinement 'CRYSTALS (Betteridge et al., 2003)'
_computing_structure_solution 'Superflip (Palatinus & Chapuis, 2007)'
_diffrn_ambient_pressure 101
_diffrn_ambient_temperature 120
_diffrn_measured_fraction_theta_full 0.998
_diffrn_measured_fraction_theta_max 0.998
_diffrn_measurement_device Area
_diffrn_measurement_device_type 'Oxford Diffraction Gemini'
_diffrn_measurement_method \w
_diffrn_radiation_monochromator graphite
_diffrn_radiation_type 'Cu K\a'
_diffrn_radiation_wavelength 1.54180
_diffrn_reflns_av_R_equivalents 0.038
_diffrn_reflns_limit_h_max 24
_diffrn_reflns_limit_h_min -24
_diffrn_reflns_limit_k_max 31
_diffrn_reflns_limit_k_min -31
_diffrn_reflns_limit_l_max 21
_diffrn_reflns_limit_l_min -21
_diffrn_reflns_number 105177
_diffrn_reflns_theta_full 67.145
_diffrn_reflns_theta_max 67.145
_diffrn_reflns_theta_min 3.338
_diffrn_standards_number 0
_exptl_absorpt_coefficient_mu 2.483
_exptl_absorpt_correction_T_max 0.58
_exptl_absorpt_correction_T_min 0.38
_exptl_absorpt_correction_type multi-scan
_exptl_absorpt_process_details
; 
 CrysAlisPro (Rigaku Oxford Diffraction, 2017) 
;
_exptl_crystal_colour colourless
_exptl_crystal_density_diffrn 1.336
_exptl_crystal_density_method 'not measured'
_exptl_crystal_description block
_exptl_crystal_F_000 3760
_exptl_crystal_size_max 0.370
_exptl_crystal_size_mid 0.290
_exptl_crystal_size_min 0.220
_refine_diff_density_max 0.50
_refine_diff_density_min -0.38
_refine_ls_extinction_coef 122(5)
_refine_ls_extinction_method 'Larson (1970), Equation 22'
_refine_ls_goodness_of_fit_ref 1.1986
_refine_ls_hydrogen_treatment constr
_refine_ls_matrix_type full
_refine_ls_number_parameters 1093
_refine_ls_number_reflns 15777
_refine_ls_number_restraints 49
_refine_ls_R_factor_all 0.0348
_refine_ls_R_factor_gt 0.0333
_refine_ls_shift/su_max 0.0017984
_refine_ls_shift/su_mean 0.0000814
_refine_ls_structure_factor_coef Fsqd
_refine_ls_weighting_details
;
 Method, part 1, Chebychev polynomial, (Watkin, 1994, Prince, 1982) 
 [weight] = 1.0/[A~0~*T~0~(x)+A~1~*T~1~(x) ... +A~n-1~]*T~n-1~(x)] 
 where A~i~ are the Chebychev coefficients listed below and x= Fcalc/Fmax 
 Method = Robust Weighting (Prince, 1982) 
 W = [weight] * [1-(deltaF/6*sigmaF)^2^]^2^ 
 A~i~ are: 
 957. 0.158E+04 955. 389. 85.1 
;
_refine_ls_weighting_scheme calc
_refine_ls_wR_factor_all 0.0772
_refine_ls_wR_factor_gt 0.0768
_refine_ls_wR_factor_ref 0.0772
_reflns_limit_h_max 21
_reflns_limit_h_min -24
_reflns_limit_k_max 31
_reflns_limit_k_min 0
_reflns_limit_l_max 21
_reflns_limit_l_min 0
_reflns_number_gt 15045
_reflns_number_total 15777
_reflns_threshold_expression I>2.0\s(I)
_oxford_diffrn_Wilson_B_factor 1.43
_oxford_diffrn_Wilson_scale 0.24
_oxford_refine_ls_r_factor_ref 0.0348
_oxford_refine_ls_scale 1.744(5)
_oxford_reflns_number_all 15777
_cod_data_source_file c8nj04690e2.cif
_cod_data_source_block 6a
_cod_depositor_comments 'Adding full bibliography for 7057927--7057931.cif.'
_cod_original_sg_symbol_Hall '-P 2ybc '
_cod_original_sg_symbol_H-M 'P 21/c '
_cod_database_code 7057930
_oxford_refine_reflns_threshold_expression_ref I>-3.0\s(I)

loop_
_symmetry_equiv_pos_as_xyz
x,y,z
-x,-y,-z
x,-y+1/2,z+1/2
-x,y+1/2,-z+1/2

loop_
_atom_site_label
_atom_site_type_symbol
_atom_site_fract_x
_atom_site_fract_y
_atom_site_fract_z
_atom_site_U_iso_or_equiv
_atom_site_occupancy
_atom_site_adp_type
_atom_site_refinement_flags_posn
_atom_site_refinement_flags_adp
_atom_site_refinement_flags_occupancy
_atom_site_disorder_assembly
_atom_site_disorder_group
C1 C 0.63644(8) 0.33842(6) 0.32172(9) 0.0195 1.0000 Uani . . . . .
S2 S 0.67084(2) 0.326133(14) 0.24878(2) 0.0201 1.0000 Uani . . . . .
C3 C 0.72369(9) 0.27069(6) 0.29162(9) 0.0207 1.0000 Uani . . . . .
C4 C 0.79899(9) 0.27274(6) 0.32280(10) 0.0231 1.0000 Uani . . . . .
C5 C 0.84327(9) 0.23220(7) 0.36739(10) 0.0242 1.0000 Uani . . . . .
C6 C 0.80920(9) 0.19037(6) 0.38091(10) 0.0243 1.0000 Uani . . . . .
C7 C 0.73312(9) 0.18759(6) 0.34643(10) 0.0214 1.0000 Uani . . . . .
S8 S 0.69016(2) 0.131605(14) 0.35290(2) 0.0216 1.0000 Uani . . . . .
C9 C 0.60650(8) 0.15475(6) 0.34946(9) 0.0192 1.0000 Uani . . . . .
C10 C 0.56226(9) 0.13033(6) 0.38114(9) 0.0205 1.0000 Uani . . . . .
C11 C 0.49076(9) 0.14753(6) 0.35150(9) 0.0207 1.0000 Uani . . . . .
C12 C 0.46202(8) 0.18588(6) 0.29328(9) 0.0180 1.0000 Uani . . . . .
S13 S 0.365812(19) 0.196783(14) 0.25027(2) 0.0182 1.0000 Uani . . . . .
C14 C 0.35433(8) 0.26265(6) 0.23090(9) 0.0173 1.0000 Uani . . . . .
C15 C 0.31074(8) 0.27896(6) 0.15155(9) 0.0185 1.0000 Uani . . . . .
C16 C 0.30788(8) 0.33025(6) 0.13100(9) 0.0191 1.0000 Uani . . . . .
C17 C 0.35290(8) 0.36304(6) 0.19200(9) 0.0193 1.0000 Uani . . . . .
C18 C 0.39621(8) 0.34640(6) 0.27131(9) 0.0184 1.0000 Uani . . . . .
S19 S 0.45895(2) 0.389716(14) 0.34093(2) 0.0208 1.0000 Uani . . . . .
C20 C 0.54575(8) 0.36346(6) 0.36297(10) 0.0203 1.0000 Uani . . . . .
C21 C 0.59131(9) 0.35041(6) 0.44327(10) 0.0237 1.0000 Uani . . . . .
C22 C 0.66172(9) 0.33215(6) 0.46560(10) 0.0241 1.0000 Uani . . . . .
C23 C 0.68315(9) 0.32777(6) 0.40349(10) 0.0230 1.0000 Uani . . . . .
C24 C 0.69025(8) 0.22684(6) 0.30107(9) 0.0197 1.0000 Uani . . . . .
O25 O 0.61586(6) 0.22529(4) 0.26521(7) 0.0213 1.0000 Uani . . . . .
C26 C 0.57832(8) 0.19588(6) 0.29604(9) 0.0182 1.0000 Uani . . . . .
C27 C 0.50557(8) 0.21128(6) 0.26571(9) 0.0167 1.0000 Uani . . . . .
C28 C 0.39646(8) 0.29619(6) 0.29302(9) 0.0176 1.0000 Uani . . . . .
C29 C 0.56621(8) 0.35704(6) 0.29977(9) 0.0184 1.0000 Uani . . . . .
O30 O 0.48179(6) 0.25250(4) 0.21621(6) 0.0192 1.0000 Uani . . . . .
C31 C 0.46942(9) 0.24585(6) 0.13255(9) 0.0247 1.0000 Uani . . . . .
O32 O 0.44358(6) 0.27888(4) 0.36908(6) 0.0220 1.0000 Uani . . . . .
C33 C 0.41337(11) 0.27597(8) 0.42723(11) 0.0345 1.0000 Uani . . . . .
O34 O 0.51587(6) 0.36608(4) 0.22114(6) 0.0208 1.0000 Uani . . . . .
C35 C 0.52787(10) 0.40952(6) 0.18143(11) 0.0284 1.0000 Uani . . . . .
O36 O 0.72085(6) 0.36570(4) 0.25527(8) 0.0293 1.0000 Uani . . . . .
O37 O 0.61221(6) 0.31454(4) 0.17044(7) 0.0246 1.0000 Uani . . . . .
O38 O 0.73814(6) 0.10735(5) 0.42757(8) 0.0301 1.0000 Uani . . . . .
O39 O 0.66759(7) 0.10474(5) 0.27727(8) 0.0317 1.0000 Uani . . . . .
O40 O 0.34233(6) 0.18253(4) 0.31068(7) 0.0267 1.0000 Uani . . . . .
O41 O 0.33410(6) 0.17192(4) 0.17207(7) 0.0249 1.0000 Uani . . . . .
O42 O 0.45173(6) 0.39017(5) 0.41571(7) 0.0288 1.0000 Uani . . . . .
O43 O 0.45079(6) 0.43635(4) 0.29743(7) 0.0265 1.0000 Uani . . . . .
C44 C 0.92622(9) 0.23617(7) 0.39978(12) 0.0346 1.0000 Uani . . . . .
C45 C 0.95338(12) 0.28364(9) 0.45358(18) 0.0633 1.0000 Uani . . . . .
C46 C 0.94387(13) 0.23947(12) 0.32670(17) 0.0693 1.0000 Uani . . . . .
C47 C 0.96541(10) 0.19006(8) 0.45137(12) 0.0353 1.0000 Uani . . . . .
C48 C 0.58865(9) 0.08810(7) 0.44675(10) 0.0267 1.0000 Uani . . . . .
C49 C 0.65074(11) 0.10863(8) 0.52627(10) 0.0349 1.0000 Uani . . . . .
C50 C 0.61138(10) 0.04017(7) 0.41621(11) 0.0327 1.0000 Uani . . . . .
C51 C 0.52712(11) 0.07184(9) 0.46858(14) 0.0450 1.0000 Uani . . . . .
C52 C 0.26175(9) 0.34772(6) 0.04290(10) 0.0237 1.0000 Uani . . . . .
C53 C 0.18259(9) 0.33013(7) 0.01405(10) 0.0297 1.0000 Uani . . . . .
C54 C 0.26160(12) 0.40540(7) 0.03493(11) 0.0380 1.0000 Uani . . . . .
C55 C 0.29474(10) 0.32526(6) -0.01093(10) 0.0272 1.0000 Uani . . . . .
C56 C 0.71062(9) 0.31501(7) 0.55349(10) 0.0345 1.0000 Uani D U . . .
C57 C 0.71706(18) 0.35902(14) 0.61187(17) 0.0598 0.788(5) Uani D U P 1 1
C58 C 0.78776(15) 0.30319(17) 0.56597(19) 0.0513 0.788(5) Uani D U P 1 1
C59 C 0.6758(2) 0.26953(15) 0.5714(2) 0.0712 0.788(5) Uani D U P 1 1
C257 C 0.7897(4) 0.3330(6) 0.5867(7) 0.0591 0.212(5) Uani D U P 1 2
C258 C 0.7139(7) 0.25631(19) 0.5515(6) 0.0538 0.212(5) Uani D U P 1 2
C259 C 0.6827(6) 0.3268(5) 0.6172(5) 0.0496 0.212(5) Uani D U P 1 2
C101 C 1.13310(9) 0.52942(6) 0.37404(10) 0.0207 1.0000 Uani . . . . .
S102 S 1.15986(2) 0.525242(14) 0.48146(2) 0.0222 1.0000 Uani . . . . .
C103 C 1.21731(9) 0.47100(6) 0.50726(9) 0.0201 1.0000 Uani . . . . .
C104 C 1.29242(9) 0.47727(6) 0.54895(9) 0.0209 1.0000 Uani . . . . .
C105 C 1.34133(8) 0.43765(6) 0.55967(9) 0.0191 1.0000 Uani . . . . .
C106 C 1.31184(8) 0.39116(6) 0.52556(9) 0.0205 1.0000 Uani . . . . .
C107 C 1.23632(8) 0.38465(6) 0.48510(9) 0.0203 1.0000 Uani . . . . .
S108 S 1.19941(2) 0.325250(14) 0.44667(3) 0.0242 1.0000 Uani . . . . .
C109 C 1.12143(8) 0.34294(6) 0.35424(9) 0.0188 1.0000 Uani . . . . .
C110 C 1.08853(8) 0.31525(6) 0.27946(9) 0.0187 1.0000 Uani . . . . .
C111 C 1.01856(8) 0.33068(6) 0.22441(9) 0.0190 1.0000 Uani . . . . .
C112 C 0.98120(8) 0.36951(6) 0.24081(9) 0.0176 1.0000 Uani . . . . .
S113 S 0.886717(19) 0.375550(14) 0.17042(2) 0.0192 1.0000 Uani . . . . .
C114 C 0.86759(8) 0.44125(6) 0.16512(9) 0.0198 1.0000 Uani . . . . .
C115 C 0.81658(8) 0.45781(6) 0.19095(9) 0.0202 1.0000 Uani . . . . .
C116 C 0.80737(8) 0.50940(6) 0.20001(9) 0.0213 1.0000 Uani . . . . .
C117 C 0.85325(8) 0.54266(6) 0.18578(9) 0.0217 1.0000 Uani . . . . .
C118 C 0.90418(8) 0.52589(6) 0.16049(9) 0.0210 1.0000 Uani . . . . .
S119 S 0.96767(2) 0.570089(15) 0.15692(2) 0.0220 1.0000 Uani . . . . .
C120 C 1.05218(9) 0.54775(6) 0.23475(10) 0.0212 1.0000 Uani . . . . .
C121 C 1.10263(9) 0.52929(6) 0.20976(10) 0.0228 1.0000 Uani . . . . .
C122 C 1.17026(9) 0.51138(6) 0.26677(10) 0.0227 1.0000 Uani . . . . .
C123 C 1.18417(9) 0.51288(6) 0.34825(10) 0.0230 1.0000 Uani . . . . .
C124 C 1.18861(8) 0.42358(6) 0.47493(9) 0.0194 1.0000 Uani . . . . .
O125 O 1.11482(6) 0.41791(4) 0.43213(6) 0.0213 1.0000 Uani . . . . .
C126 C 1.08572(8) 0.38514(6) 0.36634(9) 0.0179 1.0000 Uani . . . . .
C127 C 1.01406(8) 0.39823(6) 0.31102(9) 0.0177 1.0000 Uani . . . . .
C128 C 0.91125(8) 0.47444(6) 0.14769(9) 0.0202 1.0000 Uani . . . . .
C129 C 1.06526(8) 0.54774(6) 0.31676(10) 0.0202 1.0000 Uani . . . . .
O130 O 0.98209(6) 0.44013(4) 0.32335(6) 0.0225 1.0000 Uani . . . . .
C131 C 0.95989(10) 0.43833(8) 0.38830(11) 0.0317 1.0000 Uani . . . . .
O132 O 0.96536(6) 0.45693(4) 0.12967(7) 0.0235 1.0000 Uani . . . . .
C133 C 0.94396(12) 0.44974(8) 0.04312(11) 0.0365 1.0000 Uani . . . . .
O134 O 1.01096(6) 0.56207(4) 0.33635(7) 0.0244 1.0000 Uani . . . . .
C135 C 1.02097(11) 0.61029(7) 0.37663(12) 0.0365 1.0000 Uani . . . . .
O136 O 1.09800(7) 0.51549(5) 0.49612(7) 0.0283 1.0000 Uani . . . . .
O137 O 1.20582(7) 0.56781(4) 0.52072(8) 0.0320 1.0000 Uani . . . . .
O138 O 1.17010(7) 0.30337(5) 0.49753(8) 0.0365 1.0000 Uani . . . . .
O139 O 1.25468(7) 0.29812(5) 0.43529(9) 0.0382 1.0000 Uani . . . . .
O140 O 0.87808(6) 0.35685(4) 0.09288(7) 0.0272 1.0000 Uani . . . . .
O141 O 0.84671(6) 0.35192(4) 0.20880(7) 0.0266 1.0000 Uani . . . . .
O142 O 0.97092(6) 0.56596(5) 0.08005(7) 0.0282 1.0000 Uani . . . . .
O143 O 0.95146(7) 0.61849(4) 0.18056(8) 0.0282 1.0000 Uani . . . . .
C144 C 1.42380(8) 0.44686(6) 0.60429(9) 0.0208 1.0000 Uani . . . . .
C145 C 1.44484(9) 0.48439(7) 0.55433(10) 0.0263 1.0000 Uani . . . . .
C146 C 1.44323(9) 0.46846(7) 0.68966(10) 0.0273 1.0000 Uani . . . . .
C147 C 1.46749(9) 0.39809(6) 0.61518(10) 0.0264 1.0000 Uani . . . . .
C148 C 1.12354(9) 0.27084(6) 0.25458(10) 0.0227 1.0000 Uani . . . . .
C149 C 1.19351(11) 0.28886(7) 0.25088(14) 0.0372 1.0000 Uani . . . . .
C150 C 1.13798(9) 0.22592(6) 0.31273(11) 0.0261 1.0000 Uani . . . . .
C151 C 1.07281(11) 0.25101(8) 0.16881(11) 0.0377 1.0000 Uani . . . . .
C152 C 0.75180(9) 0.53010(6) 0.22764(10) 0.0244 1.0000 Uani . . . . .
C153 C 0.69182(10) 0.55783(8) 0.15574(12) 0.0385 1.0000 Uani . . . . .
C154 C 0.78940(11) 0.56697(8) 0.29936(12) 0.0380 1.0000 Uani . . . . .
C155 C 0.71757(12) 0.48772(7) 0.25572(14) 0.0406 1.0000 Uani . . . . .
C156 C 1.22527(10) 0.48688(7) 0.24190(11) 0.0289 1.0000 Uani . . . . .
C157 C 1.21307(10) 0.50438(7) 0.15758(11) 0.0311 1.0000 Uani . . . . .
C158 C 1.30389(10) 0.50022(9) 0.30354(12) 0.0420 1.0000 Uani . . . . .
C159 C 1.21367(15) 0.42958(8) 0.24182(17) 0.0535 1.0000 Uani . . . . .
H41 H 0.8213 0.3030 0.3146 0.0285 1.0000 Uiso R . . . .
H61 H 0.8373 0.1628 0.4138 0.0287 1.0000 Uiso R . . . .
H111 H 0.4595 0.1332 0.3718 0.0239 1.0000 Uiso R . . . .
H151 H 0.2822 0.2541 0.1101 0.0215 1.0000 Uiso R . . . .
H171 H 0.3552 0.3978 0.1796 0.0232 1.0000 Uiso R . . . .
H211 H 0.5736 0.3545 0.4833 0.0266 1.0000 Uiso R . . . .
H231 H 0.7311 0.3174 0.4160 0.0258 1.0000 Uiso R . . . .
H312 H 0.4629 0.2787 0.1077 0.0379 1.0000 Uiso R . . . .
H311 H 0.5099 0.2276 0.1299 0.0371 1.0000 Uiso R . . . .
H313 H 0.4235 0.2269 0.1028 0.0368 1.0000 Uiso R . . . .
H332 H 0.4506 0.2634 0.4776 0.0527 1.0000 Uiso R . . . .
H331 H 0.3989 0.3092 0.4359 0.0522 1.0000 Uiso R . . . .
H333 H 0.3708 0.2539 0.4058 0.0522 1.0000 Uiso R . . . .
H351 H 0.4939 0.4079 0.1229 0.0445 1.0000 Uiso R . . . .
H353 H 0.5177 0.4398 0.2054 0.0434 1.0000 Uiso R . . . .
H352 H 0.5785 0.4108 0.1882 0.0441 1.0000 Uiso R . . . .
H451 H 1.0062 0.2860 0.4759 0.0932 1.0000 Uiso R . . . .
H453 H 0.9323 0.3141 0.4209 0.0934 1.0000 Uiso R . . . .
H452 H 0.9395 0.2822 0.4995 0.0944 1.0000 Uiso R . . . .
H461 H 0.9969 0.2427 0.3464 0.1007 1.0000 Uiso R . . . .
H463 H 0.9205 0.2688 0.2934 0.1006 1.0000 Uiso R . . . .
H462 H 0.9266 0.2090 0.2927 0.1016 1.0000 Uiso R . . . .
H471 H 1.0175 0.1931 0.4716 0.0537 1.0000 Uiso R . . . .
H473 H 0.9549 0.1864 0.4986 0.0530 1.0000 Uiso R . . . .
H472 H 0.9505 0.1600 0.4180 0.0537 1.0000 Uiso R . . . .
H491 H 0.6673 0.0821 0.5683 0.0523 1.0000 Uiso R . . . .
H492 H 0.6929 0.1200 0.5165 0.0518 1.0000 Uiso R . . . .
H493 H 0.6339 0.1371 0.5472 0.0521 1.0000 Uiso R . . . .
H501 H 0.6264 0.0145 0.4589 0.0498 1.0000 Uiso R . . . .
H502 H 0.6514 0.0463 0.4009 0.0500 1.0000 Uiso R . . . .
H503 H 0.5697 0.0275 0.3672 0.0503 1.0000 Uiso R . . . .
H511 H 0.5458 0.0456 0.5113 0.0668 1.0000 Uiso R . . . .
H512 H 0.5105 0.1005 0.4909 0.0667 1.0000 Uiso R . . . .
H513 H 0.4855 0.0572 0.4204 0.0665 1.0000 Uiso R . . . .
H531 H 0.1522 0.3398 -0.0431 0.0443 1.0000 Uiso R . . . .
H532 H 0.1631 0.3450 0.0490 0.0447 1.0000 Uiso R . . . .
H533 H 0.1803 0.2935 0.0172 0.0446 1.0000 Uiso R . . . .
H541 H 0.2306 0.4149 -0.0228 0.0579 1.0000 Uiso R . . . .
H542 H 0.3123 0.4185 0.0516 0.0581 1.0000 Uiso R . . . .
H543 H 0.2419 0.4210 0.0698 0.0571 1.0000 Uiso R . . . .
H552 H 0.2651 0.3356 -0.0684 0.0404 1.0000 Uiso R . . . .
H551 H 0.3458 0.3372 0.0082 0.0405 1.0000 Uiso R . . . .
H553 H 0.2947 0.2883 -0.0095 0.0407 1.0000 Uiso R . . . .
H1041 H 1.3110 0.5109 0.5707 0.0256 1.0000 Uiso R . . . .
H1061 H 1.3430 0.3629 0.5302 0.0251 1.0000 Uiso R . . . .
H1111 H 0.9947 0.3142 0.1726 0.0236 1.0000 Uiso R . . . .
H1151 H 0.7891 0.4333 0.2034 0.0246 1.0000 Uiso R . . . .
H1171 H 0.8508 0.5776 0.1946 0.0261 1.0000 Uiso R . . . .
H1211 H 1.0905 0.5297 0.1528 0.0264 1.0000 Uiso R . . . .
H1231 H 1.2314 0.5019 0.3894 0.0270 1.0000 Uiso R . . . .
H1312 H 0.9460 0.4721 0.3971 0.0491 1.0000 Uiso R . . . .
H1311 H 1.0000 0.4256 0.4393 0.0479 1.0000 Uiso R . . . .
H1313 H 0.9181 0.4164 0.3717 0.0483 1.0000 Uiso R . . . .
H1332 H 0.9843 0.4340 0.0397 0.0565 1.0000 Uiso R . . . .
H1331 H 0.9358 0.4822 0.0154 0.0557 1.0000 Uiso R . . . .
H1333 H 0.9004 0.4285 0.0178 0.0561 1.0000 Uiso R . . . .
H1351 H 0.9808 0.6157 0.3906 0.0556 1.0000 Uiso R . . . .
H1353 H 1.0211 0.6375 0.3401 0.0556 1.0000 Uiso R . . . .
H1352 H 1.0671 0.6113 0.4277 0.0546 1.0000 Uiso R . . . .
H1451 H 1.4975 0.4915 0.5819 0.0385 1.0000 Uiso R . . . .
H1453 H 1.4192 0.5162 0.5478 0.0392 1.0000 Uiso R . . . .
H1452 H 1.4324 0.4722 0.4995 0.0382 1.0000 Uiso R . . . .
H1461 H 1.4960 0.4739 0.7205 0.0405 1.0000 Uiso R . . . .
H1463 H 1.4179 0.5007 0.6850 0.0413 1.0000 Uiso R . . . .
H1462 H 1.4280 0.4455 0.7212 0.0409 1.0000 Uiso R . . . .
H1471 H 1.5196 0.4040 0.6485 0.0400 1.0000 Uiso R . . . .
H1473 H 1.4605 0.3839 0.5613 0.0391 1.0000 Uiso R . . . .
H1472 H 1.4527 0.3720 0.6446 0.0396 1.0000 Uiso R . . . .
H1491 H 1.2177 0.2613 0.2386 0.0569 1.0000 Uiso R . . . .
H1492 H 1.2281 0.3036 0.3037 0.0574 1.0000 Uiso R . . . .
H1493 H 1.1812 0.3128 0.2079 0.0571 1.0000 Uiso R . . . .
H1501 H 1.1621 0.1990 0.2972 0.0401 1.0000 Uiso R . . . .
H1502 H 1.1689 0.2352 0.3689 0.0394 1.0000 Uiso R . . . .
H1503 H 1.0920 0.2131 0.3088 0.0402 1.0000 Uiso R . . . .
H1511 H 1.0975 0.2240 0.1555 0.0558 1.0000 Uiso R . . . .
H1512 H 1.0620 0.2772 0.1275 0.0554 1.0000 Uiso R . . . .
H1513 H 1.0269 0.2378 0.1669 0.0558 1.0000 Uiso R . . . .
H1531 H 0.6574 0.5709 0.1741 0.0576 1.0000 Uiso R . . . .
H1532 H 0.7126 0.5855 0.1370 0.0584 1.0000 Uiso R . . . .
H1533 H 0.6659 0.5340 0.1108 0.0581 1.0000 Uiso R . . . .
H1541 H 0.7541 0.5776 0.3184 0.0577 1.0000 Uiso R . . . .
H1542 H 0.8063 0.5956 0.2797 0.0580 1.0000 Uiso R . . . .
H1543 H 0.8303 0.5501 0.3459 0.0583 1.0000 Uiso R . . . .
H1552 H 0.6842 0.5025 0.2750 0.0631 1.0000 Uiso R . . . .
H1551 H 0.7564 0.4690 0.3017 0.0630 1.0000 Uiso R . . . .
H1553 H 0.6904 0.4646 0.2088 0.0628 1.0000 Uiso R . . . .
H1572 H 1.2546 0.4935 0.1486 0.0466 1.0000 Uiso R . . . .
H1571 H 1.2099 0.5414 0.1533 0.0469 1.0000 Uiso R . . . .
H1573 H 1.1688 0.4895 0.1145 0.0467 1.0000 Uiso R . . . .
H1582 H 1.3377 0.4878 0.2828 0.0628 1.0000 Uiso R . . . .
H1581 H 1.3085 0.5370 0.3082 0.0632 1.0000 Uiso R . . . .
H1583 H 1.3158 0.4860 0.3585 0.0627 1.0000 Uiso R . . . .
H1592 H 1.2481 0.4112 0.2265 0.0818 1.0000 Uiso R . . . .
H1591 H 1.2231 0.4178 0.2983 0.0824 1.0000 Uiso R . . . .
H1593 H 1.1625 0.4208 0.2001 0.0825 1.0000 Uiso R . . . .
H571 H 0.7472 0.3492 0.6669 0.0785 0.788(5) Uiso R . P 1 1
H572 H 0.7377 0.3876 0.5986 0.0785 0.788(5) Uiso R . P 1 1
H573 H 0.6697 0.3673 0.6059 0.0785 0.788(5) Uiso R . P 1 1
H581 H 0.8168 0.2928 0.6209 0.0671 0.788(5) Uiso R . P 1 1
H582 H 0.8083 0.3327 0.5550 0.0671 0.788(5) Uiso R . P 1 1
H583 H 0.7864 0.2770 0.5296 0.0671 0.788(5) Uiso R . P 1 1
H591 H 0.7051 0.2582 0.6258 0.0954 0.788(5) Uiso R . P 1 1
H592 H 0.6286 0.2783 0.5654 0.0954 0.788(5) Uiso R . P 1 1
H593 H 0.6716 0.2434 0.5339 0.0954 0.788(5) Uiso R . P 1 1
H2571 H 0.8181 0.3217 0.6413 0.0633 0.212(5) Uiso R . P 1 2
H2572 H 0.7898 0.3689 0.5855 0.0633 0.212(5) Uiso R . P 1 2
H2573 H 0.8099 0.3203 0.5525 0.0633 0.212(5) Uiso R . P 1 2
H2581 H 0.7436 0.2434 0.6047 0.0484 0.212(5) Uiso R . P 1 2
H2582 H 0.7332 0.2460 0.5152 0.0484 0.212(5) Uiso R . P 1 2
H2583 H 0.6656 0.2437 0.5325 0.0484 0.212(5) Uiso R . P 1 2
H2591 H 0.7165 0.3149 0.6696 0.0439 0.212(5) Uiso R . P 1 2
H2592 H 0.6774 0.3624 0.6193 0.0439 0.212(5) Uiso R . P 1 2
H2593 H 0.6367 0.3110 0.6016 0.0439 0.212(5) Uiso R . P 1 2

loop_
_atom_site_aniso_label
_atom_site_aniso_U_11
_atom_site_aniso_U_22
_atom_site_aniso_U_33
_atom_site_aniso_U_23
_atom_site_aniso_U_13
_atom_site_aniso_U_12
C1 0.0201(7) 0.0192(7) 0.0226(8) -0.0003(6) 0.0125(6) -0.0014(6)
S2 0.01992(18) 0.02151(19) 0.02401(19) 0.00616(14) 0.01430(16) 0.00479(14)
C3 0.0209(8) 0.0236(8) 0.0209(8) 0.0046(6) 0.0124(6) 0.0050(6)
C4 0.0215(8) 0.0270(8) 0.0254(8) 0.0038(7) 0.0143(7) 0.0021(6)
C5 0.0196(8) 0.0303(9) 0.0248(8) 0.0034(7) 0.0116(7) 0.0046(7)
C6 0.0213(8) 0.0269(8) 0.0252(8) 0.0052(7) 0.0108(7) 0.0069(7)
C7 0.0217(8) 0.0220(8) 0.0229(8) 0.0022(6) 0.0121(7) 0.0035(6)
S8 0.02062(19) 0.01854(18) 0.02485(19) 0.00259(15) 0.00939(16) 0.00418(14)
C9 0.0189(7) 0.0191(7) 0.0170(7) 0.0000(6) 0.0057(6) 0.0019(6)
C10 0.0223(8) 0.0191(8) 0.0173(7) 0.0010(6) 0.0062(6) -0.0006(6)
C11 0.0221(8) 0.0205(8) 0.0194(7) 0.0020(6) 0.0091(6) -0.0021(6)
C12 0.0181(7) 0.0182(7) 0.0164(7) -0.0006(6) 0.0065(6) 0.0006(6)
S13 0.01586(17) 0.01759(18) 0.02017(18) 0.00135(14) 0.00704(14) -0.00136(13)
C14 0.0157(7) 0.0180(7) 0.0198(7) 0.0003(6) 0.0094(6) 0.0006(6)
C15 0.0161(7) 0.0209(8) 0.0183(7) -0.0033(6) 0.0073(6) -0.0009(6)
C16 0.0183(7) 0.0201(8) 0.0194(8) -0.0005(6) 0.0087(6) 0.0026(6)
C17 0.0199(7) 0.0178(7) 0.0225(8) -0.0025(6) 0.0113(6) 0.0011(6)
C18 0.0160(7) 0.0214(8) 0.0204(7) -0.0060(6) 0.0105(6) -0.0001(6)
S19 0.01790(18) 0.02241(19) 0.02324(19) -0.00971(15) 0.01022(15) -0.00170(14)
C20 0.0174(7) 0.0209(8) 0.0239(8) -0.0067(6) 0.0103(6) -0.0033(6)
C21 0.0240(8) 0.0280(8) 0.0214(8) -0.0072(6) 0.0123(7) -0.0061(7)
C22 0.0218(8) 0.0268(8) 0.0213(8) -0.0031(6) 0.0076(7) -0.0048(7)
C23 0.0175(7) 0.0263(8) 0.0245(8) 0.0006(6) 0.0088(6) -0.0004(6)
C24 0.0166(7) 0.0244(8) 0.0199(7) 0.0012(6) 0.0098(6) 0.0034(6)
O25 0.0161(5) 0.0241(6) 0.0242(6) 0.0073(4) 0.0095(4) 0.0028(4)
C26 0.0201(7) 0.0187(7) 0.0170(7) -0.0003(6) 0.0093(6) -0.0013(6)
C27 0.0191(7) 0.0160(7) 0.0139(7) 0.0004(6) 0.0062(6) 0.0017(6)
C28 0.0144(7) 0.0242(8) 0.0162(7) -0.0015(6) 0.0085(6) 0.0015(6)
C29 0.0176(7) 0.0167(7) 0.0201(7) -0.0020(6) 0.0076(6) -0.0024(6)
O30 0.0218(5) 0.0190(5) 0.0183(5) 0.0052(4) 0.0102(4) 0.0040(4)
C31 0.0276(8) 0.0281(8) 0.0168(7) 0.0046(6) 0.0085(7) 0.0026(7)
O32 0.0205(5) 0.0299(6) 0.0141(5) 0.0002(4) 0.0064(4) 0.0015(5)
C33 0.0411(10) 0.0466(11) 0.0212(8) -0.0007(8) 0.0187(8) -0.0032(9)
O34 0.0197(5) 0.0221(5) 0.0196(5) 0.0007(4) 0.0078(4) 0.0019(4)
C35 0.0350(9) 0.0237(8) 0.0276(9) 0.0063(7) 0.0151(8) 0.0054(7)
O36 0.0268(6) 0.0255(6) 0.0436(7) 0.0091(5) 0.0228(6) 0.0032(5)
O37 0.0277(6) 0.0282(6) 0.0210(5) 0.0058(5) 0.0136(5) 0.0089(5)
O38 0.0240(6) 0.0273(6) 0.0341(7) 0.0114(5) 0.0086(5) 0.0060(5)
O39 0.0345(7) 0.0288(6) 0.0338(7) -0.0067(5) 0.0169(6) 0.0034(5)
O40 0.0234(6) 0.0283(6) 0.0318(6) 0.0077(5) 0.0154(5) -0.0005(5)
O41 0.0230(6) 0.0196(5) 0.0248(6) -0.0032(4) 0.0042(5) -0.0015(4)
O42 0.0249(6) 0.0372(7) 0.0272(6) -0.0150(5) 0.0144(5) -0.0027(5)
O43 0.0251(6) 0.0193(6) 0.0354(6) -0.0078(5) 0.0137(5) -0.0011(5)
C44 0.0189(8) 0.0395(10) 0.0455(11) 0.0164(9) 0.0145(8) 0.0058(7)
C45 0.0256(10) 0.0393(12) 0.093(2) 0.0104(12) -0.0027(11) -0.0040(9)
C46 0.0357(12) 0.109(2) 0.0801(18) 0.0590(17) 0.0411(13) 0.0341(13)
C47 0.0202(8) 0.0415(11) 0.0417(11) 0.0122(9) 0.0114(8) 0.0080(8)
C48 0.0255(8) 0.0278(9) 0.0244(8) 0.0103(7) 0.0090(7) 0.0027(7)
C49 0.0386(10) 0.0403(10) 0.0196(8) 0.0065(7) 0.0074(8) 0.0075(8)
C50 0.0347(10) 0.0225(9) 0.0320(9) 0.0073(7) 0.0069(8) 0.0007(7)
C51 0.0377(11) 0.0509(13) 0.0501(12) 0.0328(10) 0.0230(10) 0.0096(9)
C52 0.0279(8) 0.0186(8) 0.0194(8) 0.0001(6) 0.0058(7) 0.0024(6)
C53 0.0252(9) 0.0325(9) 0.0240(8) 0.0010(7) 0.0043(7) 0.0069(7)
C54 0.0561(12) 0.0207(9) 0.0249(9) 0.0024(7) 0.0069(9) 0.0052(8)
C55 0.0337(9) 0.0261(9) 0.0206(8) -0.0009(6) 0.0111(7) -0.0022(7)
C56 0.0292(9) 0.0511(11) 0.0202(8) 0.0033(8) 0.0081(7) -0.0022(8)
C57 0.0483(18) 0.089(3) 0.0269(14) -0.0160(15) 0.0031(13) 0.0043(17)
C58 0.0338(15) 0.083(3) 0.0275(15) 0.0157(15) 0.0047(12) 0.0135(16)
C59 0.062(2) 0.090(3) 0.0425(18) 0.0347(18) 0.0058(16) -0.025(2)
C257 0.044(5) 0.082(7) 0.032(5) 0.016(5) -0.000(4) -0.015(6)
C258 0.059(6) 0.060(6) 0.031(5) 0.011(4) 0.010(4) 0.005(5)
C259 0.045(5) 0.078(7) 0.019(4) 0.007(4) 0.008(4) 0.019(5)
C101 0.0241(8) 0.0170(7) 0.0238(8) 0.0005(6) 0.0133(7) 0.0013(6)
S102 0.0263(2) 0.01959(18) 0.02133(19) -0.00206(14) 0.01115(16) 0.00450(15)
C103 0.0234(8) 0.0192(8) 0.0179(7) 0.0002(6) 0.0093(6) 0.0028(6)
C104 0.0252(8) 0.0200(8) 0.0168(7) -0.0024(6) 0.0088(6) -0.0025(6)
C105 0.0210(8) 0.0210(8) 0.0151(7) 0.0007(6) 0.0078(6) -0.0021(6)
C106 0.0197(8) 0.0191(8) 0.0200(7) 0.0020(6) 0.0063(6) 0.0007(6)
C107 0.0209(8) 0.0158(7) 0.0207(8) 0.0011(6) 0.0062(6) -0.0007(6)
S108 0.01849(18) 0.01440(18) 0.0291(2) 0.00227(15) 0.00098(16) 0.00030(14)
C109 0.0153(7) 0.0174(7) 0.0232(8) 0.0033(6) 0.0080(6) 0.0005(6)
C110 0.0179(7) 0.0166(7) 0.0236(8) 0.0025(6) 0.0110(6) 0.0008(6)
C111 0.0189(7) 0.0192(7) 0.0202(7) -0.0004(6) 0.0097(6) 0.0011(6)
C112 0.0154(7) 0.0202(7) 0.0182(7) 0.0033(6) 0.0084(6) 0.0022(6)
S113 0.01457(17) 0.02042(18) 0.02093(18) -0.00060(14) 0.00640(14) 0.00286(14)
C114 0.0172(7) 0.0225(8) 0.0173(7) 0.0018(6) 0.0055(6) 0.0054(6)
C115 0.0155(7) 0.0241(8) 0.0197(7) 0.0019(6) 0.0066(6) 0.0032(6)
C116 0.0183(7) 0.0260(8) 0.0199(7) 0.0038(6) 0.0088(6) 0.0070(6)
C117 0.0212(8) 0.0214(8) 0.0227(8) 0.0050(6) 0.0100(6) 0.0076(6)
C118 0.0201(8) 0.0242(8) 0.0196(7) 0.0066(6) 0.0096(6) 0.0056(6)
S119 0.02225(19) 0.02159(19) 0.0257(2) 0.00947(15) 0.01382(16) 0.00696(15)
C120 0.0224(8) 0.0172(7) 0.0264(8) 0.0062(6) 0.0131(7) 0.0040(6)
C121 0.0264(8) 0.0219(8) 0.0251(8) 0.0057(6) 0.0160(7) 0.0044(6)
C122 0.0243(8) 0.0195(8) 0.0301(8) 0.0047(6) 0.0174(7) 0.0037(6)
C123 0.0214(8) 0.0216(8) 0.0277(8) 0.0039(6) 0.0126(7) 0.0047(6)
C124 0.0183(7) 0.0213(8) 0.0171(7) 0.0013(6) 0.0065(6) -0.0003(6)
O125 0.0175(5) 0.0221(5) 0.0213(5) -0.0033(4) 0.0059(4) 0.0014(4)
C126 0.0176(7) 0.0183(7) 0.0180(7) 0.0007(6) 0.0081(6) -0.0009(6)
C127 0.0187(7) 0.0179(7) 0.0194(7) 0.0026(6) 0.0111(6) 0.0032(6)
C128 0.0179(7) 0.0261(8) 0.0167(7) 0.0045(6) 0.0077(6) 0.0079(6)
C129 0.0221(8) 0.0146(7) 0.0286(8) 0.0020(6) 0.0156(7) 0.0017(6)
O130 0.0229(6) 0.0244(6) 0.0212(5) -0.0012(4) 0.0108(5) 0.0078(4)
C131 0.0285(9) 0.0441(11) 0.0290(9) -0.0041(8) 0.0186(8) 0.0053(8)
O132 0.0236(6) 0.0282(6) 0.0241(6) 0.0030(5) 0.0153(5) 0.0074(5)
C133 0.0505(12) 0.0399(11) 0.0291(9) 0.0009(8) 0.0268(9) 0.0049(9)
O134 0.0232(6) 0.0251(6) 0.0302(6) 0.0006(5) 0.0166(5) 0.0064(5)
C135 0.0392(10) 0.0305(10) 0.0432(11) -0.0069(8) 0.0214(9) 0.0108(8)
O136 0.0321(6) 0.0324(6) 0.0266(6) 0.0016(5) 0.0187(5) 0.0083(5)
O137 0.0365(7) 0.0213(6) 0.0331(7) -0.0077(5) 0.0107(6) 0.0024(5)
O138 0.0376(7) 0.0294(7) 0.0284(6) 0.0111(5) 0.0018(6) -0.0110(5)
O139 0.0202(6) 0.0214(6) 0.0545(8) -0.0105(6) 0.0000(6) 0.0060(5)
O140 0.0230(6) 0.0300(6) 0.0223(6) -0.0046(5) 0.0044(5) 0.0059(5)
O141 0.0199(6) 0.0243(6) 0.0378(7) 0.0032(5) 0.0147(5) 0.0015(5)
O142 0.0296(6) 0.0314(6) 0.0281(6) 0.0127(5) 0.0169(5) 0.0080(5)
O143 0.0305(6) 0.0209(6) 0.0375(7) 0.0091(5) 0.0189(5) 0.0078(5)
C144 0.0195(8) 0.0238(8) 0.0181(7) -0.0022(6) 0.0076(6) -0.0042(6)
C145 0.0282(9) 0.0292(9) 0.0228(8) -0.0026(7) 0.0126(7) -0.0082(7)
C146 0.0251(8) 0.0358(9) 0.0195(8) -0.0054(7) 0.0086(7) -0.0066(7)
C147 0.0191(8) 0.0286(9) 0.0277(8) -0.0014(7) 0.0072(7) -0.0010(7)
C148 0.0221(8) 0.0200(8) 0.0280(8) 0.0007(6) 0.0129(7) 0.0051(6)
C149 0.0369(10) 0.0306(10) 0.0592(13) 0.0087(9) 0.0351(10) 0.0095(8)
C150 0.0257(8) 0.0172(8) 0.0322(9) 0.0002(7) 0.0099(7) 0.0014(6)
C151 0.0438(11) 0.0361(10) 0.0289(9) -0.0053(8) 0.0124(8) 0.0183(9)
C152 0.0235(8) 0.0247(8) 0.0303(9) 0.0026(7) 0.0167(7) 0.0060(7)
C153 0.0289(10) 0.0447(11) 0.0443(11) 0.0063(9) 0.0184(9) 0.0171(8)
C154 0.0400(11) 0.0422(11) 0.0411(11) -0.0096(9) 0.0264(9) -0.0006(9)
C155 0.0480(12) 0.0310(10) 0.0652(14) 0.0013(9) 0.0452(11) 0.0045(9)
C156 0.0304(9) 0.0276(9) 0.0366(10) 0.0065(7) 0.0219(8) 0.0105(7)
C157 0.0322(9) 0.0349(10) 0.0356(10) -0.0013(8) 0.0235(8) 0.0016(8)
C158 0.0299(10) 0.0650(14) 0.0379(11) 0.0141(10) 0.0213(9) 0.0173(9)
C159 0.0765(16) 0.0274(10) 0.0912(18) 0.0114(11) 0.0683(16) 0.0153(10)

loop_
_atom_type_symbol
_atom_type_scat_dispersion_real
_atom_type_scat_dispersion_imag
_atom_type_scat_Cromer_Mann_a1
_atom_type_scat_Cromer_Mann_b1
_atom_type_scat_Cromer_Mann_a2
_atom_type_scat_Cromer_Mann_b2
_atom_type_scat_Cromer_Mann_a3
_atom_type_scat_Cromer_Mann_b3
_atom_type_scat_Cromer_Mann_a4
_atom_type_scat_Cromer_Mann_b4
_atom_type_scat_Cromer_Mann_c
_atom_type_scat_source
C 0.0181 0.0091 2.3100 20.8439 1.0200 10.2075 1.5886 0.5687 0.8650 51.6512 0.2156 'International Tables Vol C 4.2.6.8 and 6.1.1.4'
H 0.0000 0.0000 0.4930 10.5109 0.3229 26.1257 0.1402 3.1424 0.0408 57.7998 0.0030 'International Tables Vol C 4.2.6.8 and 6.1.1.4'
N 0.0311 0.0180 12.2126 0.0057 3.1322 9.8933 2.0125 28.9975 1.1663 0.5826 -11.5290 'International Tables Vol C 4.2.6.8 and 6.1.1.4'
O 0.0492 0.0322 3.0485 13.2771 2.2868 5.7011 1.5463 0.3239 0.8670 32.9089 0.2508 'International Tables Vol C 4.2.6.8 and 6.1.1.4'
S 0.3331 0.5567 6.9053 1.4679 5.2034 22.2151 1.4379 0.2536 1.5863 56.1720 0.8669 'International Tables Vol C 4.2.6.8 and 6.1.1.4'

loop_
_geom_angle_atom_site_label_1
_geom_angle_atom_site_label_2
_geom_angle_atom_site_label_3
_geom_angle
_geom_angle_publ_flag
S2 C1 C23 116.65(12) yes
S2 C1 C29 123.03(12) yes
C23 C1 C29 120.31(14) yes
C1 S2 C3 100.74(7) yes
C1 S2 O36 107.95(7) yes
C3 S2 O36 107.15(7) yes
C1 S2 O37 110.41(7) yes
C3 S2 O37 109.61(7) yes
O36 S2 O37 119.34(7) yes
S2 C3 C4 119.59(12) yes
S2 C3 C24 120.26(12) yes
C4 C3 C24 119.85(14) yes
C3 C4 C5 121.31(15) yes
C3 C4 H41 119.0 no
C5 C4 H41 119.7 no
C4 C5 C6 117.83(15) yes
C4 C5 C44 119.22(15) yes
C6 C5 C44 122.95(15) yes
C5 C6 C7 120.60(15) yes
C5 C6 H61 120.8 no
C7 C6 H61 118.6 no
C6 C7 S8 120.36(12) yes
C6 C7 C24 121.03(15) yes
S8 C7 C24 118.40(12) yes
C7 S8 C9 101.98(7) yes
C7 S8 O38 106.99(7) yes
C9 S8 O38 115.30(7) yes
C7 S8 O39 108.15(8) yes
C9 S8 O39 104.04(7) yes
O38 S8 O39 118.95(8) yes
S8 C9 C10 126.75(12) yes
S8 C9 C26 112.38(11) yes
C10 C9 C26 119.64(14) yes
C9 C10 C11 116.16(14) yes
C9 C10 C48 125.05(14) yes
C11 C10 C48 118.76(14) yes
C10 C11 C12 123.20(14) yes
C10 C11 H111 119.5 no
C12 C11 H111 117.3 no
C11 C12 S13 117.36(12) yes
C11 C12 C27 120.74(14) yes
S13 C12 C27 121.69(11) yes
C12 S13 C14 105.56(7) yes
C12 S13 O40 107.46(7) yes
C14 S13 O40 110.59(7) yes
C12 S13 O41 106.49(7) yes
C14 S13 O41 106.97(7) yes
O40 S13 O41 118.94(7) yes
S13 C14 C15 118.69(11) yes
S13 C14 C28 119.03(11) yes
C15 C14 C28 121.75(14) yes
C14 C15 C16 120.71(14) yes
C14 C15 H151 118.9 no
C16 C15 H151 120.4 no
C15 C16 C17 117.25(14) yes
C15 C16 C52 120.44(14) yes
C17 C16 C52 122.10(14) yes
C16 C17 C18 121.56(14) yes
C16 C17 H171 119.9 no
C18 C17 H171 118.5 no
C17 C18 S19 117.65(12) yes
C17 C18 C28 121.40(14) yes
S19 C18 C28 120.56(12) yes
C18 S19 C20 103.95(7) yes
C18 S19 O42 109.79(7) yes
C20 S19 O42 107.65(7) yes
C18 S19 O43 107.04(7) yes
C20 S19 O43 108.65(7) yes
O42 S19 O43 118.78(7) yes
S19 C20 C21 118.10(12) yes
S19 C20 C29 119.71(12) yes
C21 C20 C29 122.18(14) yes
C20 C21 C22 121.06(15) yes
C20 C21 H211 118.3 no
C22 C21 H211 120.7 no
C21 C22 C23 116.73(15) yes
C21 C22 C56 121.03(15) yes
C23 C22 C56 122.14(15) yes
C1 C23 C22 122.66(15) yes
C1 C23 H231 117.5 no
C22 C23 H231 119.9 no
C3 C24 C7 119.15(14) yes
C3 C24 O25 117.97(13) yes
C7 C24 O25 122.87(14) yes
C24 O25 C26 121.83(12) yes
C9 C26 O25 126.25(14) yes
C9 C26 C27 122.49(14) yes
O25 C26 C27 111.25(13) yes
C26 C27 C12 117.43(13) yes
C26 C27 O30 119.96(13) yes
C12 C27 O30 122.39(13) yes
C14 C28 C18 117.17(14) yes
C14 C28 O32 120.75(14) yes
C18 C28 O32 121.47(13) yes
C20 C29 C1 116.91(14) yes
C20 C29 O34 118.77(13) yes
C1 C29 O34 124.18(14) yes
C27 O30 C31 116.51(12) yes
O30 C31 H312 108.1 no
O30 C31 H311 111.0 no
H312 C31 H311 111.5 no
O30 C31 H313 108.6 no
H312 C31 H313 107.6 no
H311 C31 H313 109.9 no
C28 O32 C33 114.99(12) yes
O32 C33 H332 107.8 no
O32 C33 H331 109.6 no
H332 C33 H331 109.3 no
O32 C33 H333 109.6 no
H332 C33 H333 111.3 no
H331 C33 H333 109.2 no
C29 O34 C35 116.86(12) yes
O34 C35 H351 108.3 no
O34 C35 H353 108.3 no
H351 C35 H353 109.5 no
O34 C35 H352 111.7 no
H351 C35 H352 109.5 no
H353 C35 H352 109.5 no
C5 C44 C45 109.00(16) yes
C5 C44 C46 108.57(16) yes
C45 C44 C46 110.5(2) yes
C5 C44 C47 111.65(15) yes
C45 C44 C47 108.57(17) yes
C46 C44 C47 108.56(17) yes
C44 C45 H451 109.8 no
C44 C45 H453 110.4 no
H451 C45 H453 107.8 no
C44 C45 H452 110.3 no
H451 C45 H452 109.3 no
H453 C45 H452 109.2 no
C44 C46 H461 109.7 no
C44 C46 H463 110.5 no
H461 C46 H463 108.3 no
C44 C46 H462 110.1 no
H461 C46 H462 109.3 no
H463 C46 H462 108.9 no
C44 C47 H471 110.8 no
C44 C47 H473 111.0 no
H471 C47 H473 108.1 no
C44 C47 H472 109.8 no
H471 C47 H472 107.2 no
H473 C47 H472 109.8 no
C10 C48 C49 109.27(14) yes
C10 C48 C50 111.95(14) yes
C49 C48 C50 112.13(14) yes
C10 C48 C51 110.95(14) yes
C49 C48 C51 106.36(16) yes
C50 C48 C51 106.01(16) yes
C48 C49 H491 109.6 no
C48 C49 H492 110.7 no
H491 C49 H492 109.2 no
C48 C49 H493 110.8 no
H491 C49 H493 108.0 no
H492 C49 H493 108.5 no
C48 C50 H501 108.9 no
C48 C50 H502 112.8 no
H501 C50 H502 109.5 no
C48 C50 H503 109.4 no
H501 C50 H503 109.2 no
H502 C50 H503 107.0 no
C48 C51 H511 109.1 no
C48 C51 H512 111.2 no
H511 C51 H512 107.4 no
C48 C51 H513 111.1 no
H511 C51 H513 107.6 no
H512 C51 H513 110.3 no
C16 C52 C53 109.37(13) yes
C16 C52 C54 112.05(13) yes
C53 C52 C54 108.20(15) yes
C16 C52 C55 108.23(13) yes
C53 C52 C55 111.08(13) yes
C54 C52 C55 107.93(15) yes
C52 C53 H531 110.9 no
C52 C53 H532 109.3 no
H531 C53 H532 109.8 no
C52 C53 H533 110.7 no
H531 C53 H533 107.4 no
H532 C53 H533 108.7 no
C52 C54 H541 109.2 no
C52 C54 H542 111.0 no
H541 C54 H542 108.6 no
C52 C54 H543 110.0 no
H541 C54 H543 109.2 no
H542 C54 H543 108.9 no
C52 C55 H552 109.5 no
C52 C55 H551 110.1 no
H552 C55 H551 109.7 no
C52 C55 H553 111.3 no
H552 C55 H553 107.3 no
H551 C55 H553 108.8 no
C22 C56 C57 108.23(18) yes
C22 C56 C58 111.56(16) yes
C57 C56 C58 106.7(2) yes
C22 C56 C59 108.20(17) yes
C57 C56 C59 110.9(2) yes
C58 C56 C59 111.2(2) yes
C22 C56 C257 113.8(5) yes
C22 C56 C258 106.6(4) yes
C257 C56 C258 105.8(6) yes
C22 C56 C259 116.2(4) yes
C257 C56 C259 108.7(6) yes
C258 C56 C259 104.8(6) yes
C56 C57 H571 109.7 no
C56 C57 H572 109.8 no
H571 C57 H572 109.5 no
C56 C57 H573 108.9 no
H571 C57 H573 109.5 no
H572 C57 H573 109.5 no
C56 C58 H581 109.7 no
C56 C58 H582 108.9 no
H581 C58 H582 109.5 no
C56 C58 H583 109.8 no
H581 C58 H583 109.5 no
H582 C58 H583 109.5 no
C56 C59 H591 109.8 no
C56 C59 H592 109.5 no
H591 C59 H592 109.5 no
C56 C59 H593 109.1 no
H591 C59 H593 109.5 no
H592 C59 H593 109.5 no
C56 C257 H2571 111.2 no
C56 C257 H2572 108.4 no
H2571 C257 H2572 109.5 no
C56 C257 H2573 108.8 no
H2571 C257 H2573 109.5 no
H2572 C257 H2573 109.5 no
C56 C258 H2581 110.5 no
C56 C258 H2582 109.9 no
H2581 C258 H2582 109.5 no
C56 C258 H2583 108.0 no
H2581 C258 H2583 109.5 no
H2582 C258 H2583 109.5 no
C56 C259 H2591 110.2 no
C56 C259 H2592 108.7 no
H2591 C259 H2592 109.5 no
C56 C259 H2593 109.6 no
H2591 C259 H2593 109.5 no
H2592 C259 H2593 109.5 no
S102 C101 C123 116.14(12) yes
S102 C101 C129 123.85(12) yes
C123 C101 C129 120.01(14) yes
C101 S102 C103 100.57(7) yes
C101 S102 O136 110.59(7) yes
C103 S102 O136 109.86(7) yes
C101 S102 O137 108.07(8) yes
C103 S102 O137 107.03(7) yes
O136 S102 O137 119.07(7) yes
S102 C103 C104 119.16(12) yes
S102 C103 C124 120.57(12) yes
C104 C103 C124 119.49(14) yes
C103 C104 C105 122.27(14) yes
C103 C104 H1041 117.8 no
C105 C104 H1041 120.0 no
C104 C105 C106 117.39(14) yes
C104 C105 C144 120.23(14) yes
C106 C105 C144 122.33(14) yes
C105 C106 C107 120.26(14) yes
C105 C106 H1061 120.8 no
C107 C106 H1061 119.0 no
C106 C107 S108 120.09(12) yes
C106 C107 C124 122.09(14) yes
S108 C107 C124 117.81(12) yes
C107 S108 C109 100.72(7) yes
C107 S108 O138 109.56(8) yes
C109 S108 O138 105.12(7) yes
C107 S108 O139 106.37(7) yes
C109 S108 O139 115.15(8) yes
O138 S108 O139 118.45(9) yes
S108 C109 C110 127.48(12) yes
S108 C109 C126 111.57(11) yes
C110 C109 C126 120.14(14) yes
C109 C110 C111 115.71(14) yes
C109 C110 C148 126.06(13) yes
C111 C110 C148 118.22(14) yes
C110 C111 C112 123.24(14) yes
C110 C111 H1111 119.2 no
C112 C111 H1111 117.6 no
C111 C112 S113 115.68(12) yes
C111 C112 C127 121.32(14) yes
S113 C112 C127 122.76(11) yes
C112 S113 C114 105.54(7) yes
C112 S113 O140 107.24(7) yes
C114 S113 O140 110.95(7) yes
C112 S113 O141 106.23(7) yes
C114 S113 O141 107.10(7) yes
O140 S113 O141 118.91(7) yes
S113 C114 C115 118.03(12) yes
S113 C114 C128 118.98(12) yes
C115 C114 C128 122.24(15) yes
C114 C115 C116 120.52(15) yes
C114 C115 H1151 118.5 no
C116 C115 H1151 120.9 no
C115 C116 C117 117.28(14) yes
C115 C116 C152 123.07(14) yes
C117 C116 C152 119.60(14) yes
C116 C117 C118 121.83(15) yes
C116 C117 H1171 119.7 no
C118 C117 H1171 118.4 no
C117 C118 S119 118.17(13) yes
C117 C118 C128 121.04(15) yes
S119 C118 C128 120.34(12) yes
C118 S119 C120 102.64(7) yes
C118 S119 O142 109.80(7) yes
C120 S119 O142 107.58(7) yes
C118 S119 O143 107.93(7) yes
C120 S119 O143 109.22(7) yes
O142 S119 O143 118.51(7) yes
S119 C120 C121 117.08(12) yes
S119 C120 C129 120.57(12) yes
C121 C120 C129 122.33(15) yes
C120 C121 C122 120.75(15) yes
C120 C121 H1211 118.8 no
C122 C121 H1211 120.5 no
C121 C122 C123 116.93(14) yes
C121 C122 C156 122.68(15) yes
C123 C122 C156 120.21(15) yes
C101 C123 C122 123.02(15) yes
C101 C123 H1231 118.2 no
C122 C123 H1231 118.8 no
C103 C124 C107 118.47(14) yes
C103 C124 O125 119.29(14) yes
C107 C124 O125 122.20(14) yes
C124 O125 C126 120.32(12) yes
C109 C126 O125 125.63(13) yes
C109 C126 C127 122.22(14) yes
O125 C126 C127 112.15(13) yes
C126 C127 C112 116.90(14) yes
C126 C127 O130 120.60(13) yes
C112 C127 O130 122.22(13) yes
C118 C128 C114 116.98(14) yes
C118 C128 O132 121.63(14) yes
C114 C128 O132 120.82(14) yes
C101 C129 C120 116.88(14) yes
C101 C129 O134 123.61(14) yes
C120 C129 O134 119.36(14) yes
C127 O130 C131 117.34(13) yes
O130 C131 H1312 109.1 no
O130 C131 H1311 110.5 no
H1312 C131 H1311 109.9 no
O130 C131 H1313 108.7 no
H1312 C131 H1313 108.8 no
H1311 C131 H1313 109.8 no
C128 O132 C133 114.92(13) yes
O132 C133 H1332 106.1 no
O132 C133 H1331 110.3 no
H1332 C133 H1331 107.9 no
O132 C133 H1333 111.1 no
H1332 C133 H1333 110.6 no
H1331 C133 H1333 110.6 no
C129 O134 C135 115.63(13) yes
O134 C135 H1351 108.6 no
O134 C135 H1353 110.3 no
H1351 C135 H1353 109.1 no
O134 C135 H1352 111.4 no
H1351 C135 H1352 108.2 no
H1353 C135 H1352 109.2 no
C105 C144 C145 108.77(13) yes
C105 C144 C146 108.95(13) yes
C145 C144 C146 110.25(13) yes
C105 C144 C147 112.05(13) yes
C145 C144 C147 108.76(13) yes
C146 C144 C147 108.06(13) yes
C144 C145 H1451 110.7 no
C144 C145 H1453 110.9 no
H1451 C145 H1453 107.9 no
C144 C145 H1452 112.4 no
H1451 C145 H1452 108.3 no
H1453 C145 H1452 106.4 no
C144 C146 H1461 111.0 no
C144 C146 H1463 110.3 no
H1461 C146 H1463 109.0 no
C144 C146 H1462 110.9 no
H1461 C146 H1462 108.1 no
H1463 C146 H1462 107.4 no
C144 C147 H1471 111.0 no
C144 C147 H1473 111.7 no
H1471 C147 H1473 108.1 no
C144 C147 H1472 110.7 no
H1471 C147 H1472 106.5 no
H1473 C147 H1472 108.7 no
C110 C148 C149 109.76(13) yes
C110 C148 C150 111.07(13) yes
C149 C148 C150 112.02(14) yes
C110 C148 C151 111.60(13) yes
C149 C148 C151 106.36(15) yes
C150 C148 C151 105.90(14) yes
C148 C149 H1491 111.0 no
C148 C149 H1492 110.9 no
H1491 C149 H1492 107.9 no
C148 C149 H1493 109.4 no
H1491 C149 H1493 106.8 no
H1492 C149 H1493 110.7 no
C148 C150 H1501 109.5 no
C148 C150 H1502 111.7 no
H1501 C150 H1502 108.5 no
C148 C150 H1503 109.8 no
H1501 C150 H1503 108.6 no
H1502 C150 H1503 108.8 no
C148 C151 H1511 108.6 no
C148 C151 H1512 111.2 no
H1511 C151 H1512 107.2 no
C148 C151 H1513 110.9 no
H1511 C151 H1513 108.9 no
H1512 C151 H1513 109.8 no
C116 C152 C153 108.63(14) yes
C116 C152 C154 110.07(14) yes
C153 C152 C154 109.35(15) yes
C116 C152 C155 111.39(14) yes
C153 C152 C155 109.17(16) yes
C154 C152 C155 108.20(15) yes
C152 C153 H1531 107.7 no
C152 C153 H1532 110.5 no
H1531 C153 H1532 110.4 no
C152 C153 H1533 109.6 no
H1531 C153 H1533 108.2 no
H1532 C153 H1533 110.4 no
C152 C154 H1541 108.6 no
C152 C154 H1542 108.0 no
H1541 C154 H1542 110.6 no
C152 C154 H1543 110.7 no
H1541 C154 H1543 107.5 no
H1542 C154 H1543 111.4 no
C152 C155 H1552 109.0 no
C152 C155 H1551 109.6 no
H1552 C155 H1551 108.7 no
C152 C155 H1553 109.1 no
H1552 C155 H1553 110.1 no
H1551 C155 H1553 110.4 no
C122 C156 C157 111.08(14) yes
C122 C156 C158 110.68(15) yes
C157 C156 C158 108.49(15) yes
C122 C156 C159 106.59(14) yes
C157 C156 C159 110.21(17) yes
C158 C156 C159 109.79(17) yes
C156 C157 H1572 108.5 no
C156 C157 H1571 111.1 no
H1572 C157 H1571 108.3 no
C156 C157 H1573 111.5 no
H1572 C157 H1573 108.0 no
H1571 C157 H1573 109.4 no
C156 C158 H1582 109.2 no
C156 C158 H1581 108.8 no
H1582 C158 H1581 108.0 no
C156 C158 H1583 110.9 no
H1582 C158 H1583 111.3 no
H1581 C158 H1583 108.6 no
C156 C159 H1592 110.9 no
C156 C159 H1591 110.2 no
H1592 C159 H1591 107.4 no
C156 C159 H1593 109.6 no
H1592 C159 H1593 107.6 no
H1591 C159 H1593 111.1 no

loop_
_geom_bond_atom_site_label_1
_geom_bond_atom_site_label_2
_geom_bond_distance
_geom_bond_publ_flag
C1 S2 1.7892(15) yes
C1 C23 1.395(2) yes
C1 C29 1.398(2) yes
S2 C3 1.7838(16) yes
S2 O36 1.4318(12) yes
S2 O37 1.4303(12) yes
C3 C4 1.385(2) yes
C3 C24 1.397(2) yes
C4 C5 1.406(2) yes
C4 H41 0.965 no
C5 C6 1.388(2) yes
C5 C44 1.531(2) yes
C6 C7 1.396(2) yes
C6 H61 0.956 no
C7 S8 1.7538(16) yes
C7 C24 1.374(2) yes
S8 C9 1.7919(16) yes
S8 O38 1.4276(12) yes
S8 O39 1.4328(13) yes
C9 C10 1.427(2) yes
C9 C26 1.402(2) yes
C10 C11 1.391(2) yes
C10 C48 1.548(2) yes
C11 C12 1.396(2) yes
C11 H111 0.948 no
C12 S13 1.7875(15) yes
C12 C27 1.377(2) yes
S13 C14 1.7745(15) yes
S13 O40 1.4341(12) yes
S13 O41 1.4361(12) yes
C14 C15 1.387(2) yes
C14 C28 1.394(2) yes
C15 C16 1.403(2) yes
C15 H151 0.975 no
C16 C17 1.388(2) yes
C16 C52 1.528(2) yes
C17 C18 1.389(2) yes
C17 H171 0.953 no
C18 S19 1.7669(15) yes
C18 C28 1.387(2) yes
S19 C20 1.7776(16) yes
S19 O42 1.4350(12) yes
S19 O43 1.4365(12) yes
C20 C21 1.384(2) yes
C20 C29 1.400(2) yes
C21 C22 1.397(2) yes
C21 H211 0.954 no
C22 C23 1.389(2) yes
C22 C56 1.532(2) yes
C23 H231 0.943 no
C24 O25 1.3630(18) yes
O25 C26 1.3768(18) yes
C26 C27 1.397(2) yes
C27 O30 1.3608(18) yes
C28 O32 1.3679(18) yes
C29 O34 1.3628(18) yes
O30 C31 1.4411(18) yes
C31 H312 0.961 no
C31 H311 0.978 no
C31 H313 0.987 no
O32 C33 1.447(2) yes
C33 H332 0.955 no
C33 H331 0.964 no
C33 H333 0.974 no
O34 C35 1.437(2) yes
C35 H351 0.980 no
C35 H353 0.977 no
C35 H352 0.987 no
C44 C45 1.538(3) yes
C44 C46 1.530(3) yes
C44 C47 1.532(2) yes
C45 H451 0.972 no
C45 H453 0.982 no
C45 H452 0.996 no
C46 H461 0.983 no
C46 H463 0.969 no
C46 H462 0.982 no
C47 H471 0.963 no
C47 H473 0.980 no
C47 H472 0.966 no
C48 C49 1.539(2) yes
C48 C50 1.539(3) yes
C48 C51 1.540(2) yes
C49 H491 0.982 no
C49 H492 1.002 no
C49 H493 0.975 no
C50 H501 0.974 no
C50 H502 0.989 no
C50 H503 0.979 no
C51 H511 0.984 no
C51 H512 0.991 no
C51 H513 0.991 no
C52 C53 1.535(2) yes
C52 C54 1.534(2) yes
C52 C55 1.537(2) yes
C53 H531 0.980 no
C53 H532 0.974 no
C53 H533 0.974 no
C54 H541 0.989 no
C54 H542 1.004 no
C54 H543 0.981 no
C55 H552 0.987 no
C55 H551 0.993 no
C55 H553 0.980 no
C56 C57 1.544(3) yes
C56 C58 1.523(3) yes
C56 C59 1.507(3) yes
C56 C257 1.529(5) yes
C56 C258 1.557(5) yes
C56 C259 1.537(5) yes
C57 H571 0.950 no
C57 H572 0.950 no
C57 H573 0.950 no
C58 H581 0.950 no
C58 H582 0.950 no
C58 H583 0.950 no
C59 H591 0.950 no
C59 H592 0.950 no
C59 H593 0.950 no
C257 H2571 0.950 no
C257 H2572 0.950 no
C257 H2573 0.950 no
C258 H2581 0.950 no
C258 H2582 0.950 no
C258 H2583 0.950 no
C259 H2591 0.950 no
C259 H2592 0.950 no
C259 H2593 0.950 no
C101 S102 1.7865(16) yes
C101 C123 1.393(2) yes
C101 C129 1.400(2) yes
S102 C103 1.7812(16) yes
S102 O136 1.4279(12) yes
S102 O137 1.4378(13) yes
C103 C104 1.387(2) yes
C103 C124 1.400(2) yes
C104 C105 1.402(2) yes
C104 H1041 0.981 no
C105 C106 1.390(2) yes
C105 C144 1.531(2) yes
C106 C107 1.394(2) yes
C106 H1061 0.963 no
C107 S108 1.7504(15) yes
C107 C124 1.374(2) yes
S108 C109 1.7911(15) yes
S108 O138 1.4315(14) yes
S108 O139 1.4299(13) yes
C109 C110 1.425(2) yes
C109 C126 1.405(2) yes
C110 C111 1.394(2) yes
C110 C148 1.546(2) yes
C111 C112 1.391(2) yes
C111 H1111 0.954 no
C112 S113 1.7880(15) yes
C112 C127 1.379(2) yes
S113 C114 1.7765(16) yes
S113 O140 1.4324(12) yes
S113 O141 1.4352(12) yes
C114 C115 1.393(2) yes
C114 C128 1.387(2) yes
C115 C116 1.399(2) yes
C115 H1151 0.951 no
C116 C117 1.393(2) yes
C116 C152 1.535(2) yes
C117 C118 1.386(2) yes
C117 H1171 0.945 no
C118 S119 1.7705(16) yes
C118 C128 1.401(2) yes
S119 C120 1.7793(16) yes
S119 O142 1.4362(12) yes
S119 O143 1.4372(12) yes
C120 C121 1.389(2) yes
C120 C129 1.397(2) yes
C121 C122 1.392(2) yes
C121 H1211 0.954 no
C122 C123 1.383(2) yes
C122 C156 1.532(2) yes
C123 H1231 0.967 no
C124 O125 1.3637(18) yes
O125 C126 1.3819(18) yes
C126 C127 1.403(2) yes
C127 O130 1.3565(18) yes
C128 O132 1.3679(18) yes
C129 O134 1.3629(18) yes
O130 C131 1.4452(19) yes
C131 H1312 0.973 no
C131 H1311 0.987 no
C131 H1313 0.963 no
O132 C133 1.450(2) yes
C133 H1332 0.951 no
C133 H1331 0.972 no
C133 H1333 0.978 no
O134 C135 1.441(2) yes
C135 H1351 0.973 no
C135 H1353 0.983 no
C135 H1352 0.988 no
C144 C145 1.533(2) yes
C144 C146 1.535(2) yes
C144 C147 1.532(2) yes
C145 H1451 0.983 no
C145 H1453 0.970 no
C145 H1452 0.971 no
C146 H1461 0.980 no
C146 H1463 0.982 no
C146 H1462 0.977 no
C147 H1471 0.975 no
C147 H1473 1.000 no
C147 H1472 1.000 no
C148 C149 1.538(2) yes
C148 C150 1.532(2) yes
C148 C151 1.534(2) yes
C149 H1491 0.962 no
C149 H1492 0.987 no
C149 H1493 0.951 no
C150 H1501 0.978 no
C150 H1502 0.965 no
C150 H1503 0.973 no
C151 H1511 0.966 no
C151 H1512 0.975 no
C151 H1513 0.987 no
C152 C153 1.526(2) yes
C152 C154 1.536(3) yes
C152 C155 1.527(2) yes
C153 H1531 0.968 no
C153 H1532 0.982 no
C153 H1533 0.982 no
C154 H1541 0.971 no
C154 H1542 0.966 no
C154 H1543 0.993 no
C155 H1552 0.977 no
C155 H1551 0.992 no
C155 H1553 0.996 no
C156 C157 1.516(2) yes
C156 C158 1.537(3) yes
C156 C159 1.536(3) yes
C157 H1572 0.978 no
C157 H1571 0.984 no
C157 H1573 0.979 no
C158 H1582 0.980 no
C158 H1581 0.979 no
C158 H1583 0.994 no
C159 H1592 0.992 no
C159 H1591 1.008 no
C159 H1593 1.009 no

loop_
_geom_hbond_atom_site_label_D
_geom_hbond_atom_site_label_H
_geom_hbond_atom_site_label_A
_geom_hbond_site_symmetry_A
_geom_hbond_angle_DHA
_geom_hbond_distance_DH
_geom_hbond_distance_HA
_geom_hbond_distance_DA
_geom_hbond_publ_flag
C4 H41 O141 . 144 0.97 2.56 3.387(3) yes
C33 H331 O42 . 125 0.96 2.50 3.155(3) yes
C33 H333 O40 . 129 0.97 2.45 3.162(3) yes
C35 H353 O43 . 123 0.98 2.60 3.229(3) yes
C49 H492 O38 . 139 1.00 2.22 3.049(3) yes
C50 H502 O38 . 136 0.99 2.29 3.074(3) yes
C53 H533 O138 3_454 169 0.97 2.59 3.548(3) yes
C55 H553 O139 3_454 156 0.98 2.49 3.405(3) yes
C133 H1331 O142 . 127 0.97 2.46 3.146(3) yes
C133 H1333 O140 . 122 0.98 2.50 3.127(3) yes
C147 H1473 O42 1_655 154 1.00 2.59 3.511(3) yes
C149 H1492 O139 . 139 0.99 2.22 3.030(3) yes
C150 H1502 O139 . 136 0.97 2.33 3.097(3) yes
C158 H1582 O43 1_655 152 0.98 2.59 3.492(3) yes
C158 H1581 O39 4_755 133 0.98 2.56 3.307(3) yes
C257 H2572 O137 2_766 132 0.95 2.59 3.301(3) yes
